data_1528688
loop_
_publ_author_name
'Liang Zhenhua'
'Zeng Suyuan'
'Tang Kaibin'
'Wang Dong'
'Li Tanwei'
'Zheng Huagui'

_publ_section_title
;
 Synthesis and characterization of a new four-layer Aurivillius phase Bi2
 Sr Na2 Nb4 O24 and its protonated form
;
_journal_name_full 'Journal of Solid State Chemistry'
_journal_page_first 2565
_journal_page_last 2571
_journal_volume 181
_journal_year 2008
_chemical_formula_sum 'Bi2 Na2 Nb4 O15 Sr'
_chemical_name_systematic 'Bi2 Sr Na2 (Nb4 O15)'
_space_group_IT_number 139
_symmetry_space_group_name_Hall '-I 4 2'
_symmetry_space_group_name_H-M 'I 4/m m m'
_cell_angle_alpha 90
_cell_angle_beta 90
_cell_angle_gamma 90
_cell_formula_units_Z 2
_cell_length_a 3.9021
_cell_length_b 3.9021
_cell_length_c 40.7554
_cell_volume 620.557
_citation_journal_id_ASTM JSSCBI
_cod_data_source_file LiangZhenhua_JSSCBI_2008_1587.cif
_cod_data_source_block Bi2Na2Nb4O15Sr1
_cod_original_cell_volume 620.5574
_cod_original_formula_sum 'Bi2 Na2 Nb4 O15 Sr1'
_cod_database_code 1528688

loop_
_symmetry_equiv_pos_as_xyz
x,y,z
-y,x,z
-x,-y,z
y,-x,z
x,-y,-z
y,x,-z
-x,y,-z
-y,-x,-z
-x,-y,-z
y,-x,-z
x,y,-z
-y,x,-z
-x,y,z
-y,-x,z
x,-y,z
y,x,z
x+1/2,y+1/2,z+1/2
-y+1/2,x+1/2,z+1/2
-x+1/2,-y+1/2,z+1/2
y+1/2,-x+1/2,z+1/2
x+1/2,-y+1/2,-z+1/2
y+1/2,x+1/2,-z+1/2
-x+1/2,y+1/2,-z+1/2
-y+1/2,-x+1/2,-z+1/2
-x+1/2,-y+1/2,-z+1/2
y+1/2,-x+1/2,-z+1/2
x+1/2,y+1/2,-z+1/2
-y+1/2,x+1/2,-z+1/2
-x+1/2,y+1/2,z+1/2
-y+1/2,-x+1/2,z+1/2
x+1/2,-y+1/2,z+1/2
y+1/2,x+1/2,z+1/2

loop_
_atom_site_label
_atom_site_type_symbol
_atom_site_fract_x
_atom_site_fract_y
_atom_site_fract_z
_atom_site_occupancy
_atom_site_U_iso_or_equiv
Bi1 Bi+3 0 0 0.22014 0.82 0.0
O1 O-2 0 0 0.5 1 0.0
Bi2 Bi+3 0 0 0.10046 0.18 0.0
Nb2 Nb+5 0 0 0.35027 1 0.0
O2 O-2 0 0.5 0.04773 1 0.0
O5 O-2 0 0 0.30781 1 0.0
Sr2 Sr+2 0 0 0.10046 0.16 0.0
Nb1 Nb+5 0 0 0.45122 1 0.0
O6 O-2 0 0.5 0.25 1 0.0
O3 O-2 0 0 0.40343 1 0.0
Na2 Na+1 0 0 0 0.68 0.0
Sr3 Sr+2 0 0 0 0.32 0.0
O4 O-2 0 0.5 0.14434 1 0.0
Na1 Na+1 0 0 0.10046 0.66 0.0
Sr1 Sr+2 0 0 0.22014 0.18 0.0
